data_1531287
loop_
_publ_author_name
'Chehimi-Moumen, F.'
'Ferid, M.'
'Ben Hassen-Chehimi, D.'
'Trabelsi-Ayadi, M.'

_publ_section_title
;
 Synthesis and single crystal structure of H Sm P2 O7 * 4(H2 O)
;
_journal_name_full 'Solid State Sciences'
_journal_page_first 979
_journal_page_last 983
_journal_volume 4
_journal_year 2002
_chemical_formula_sum 'H9 O11 P2 Sm'
_chemical_name_systematic 'H Sm (P2 O7) (H2 O)4'
_space_group_IT_number 14
_symmetry_space_group_name_Hall '-P 2yn'
_symmetry_space_group_name_H-M 'P 1 21/n 1'
_cell_angle_alpha 90
_cell_angle_beta 92.02
_cell_angle_gamma 90
_cell_formula_units_Z 4
_cell_length_a 6.635
_cell_length_b 11.529
_cell_length_c 11.7581
_cell_volume 898.876
_citation_journal_id_ASTM SSSCFJ
_cod_data_source_file Chehimi-Moumen_SSSCFJ_2002_955.cif
_cod_data_source_block H9O11P2Sm1
_cod_original_sg_symbol_Hall '-P 2ybc (x-z,y,z)'
_cod_original_formula_sum 'H9 O11 P2 Sm1'
_cod_database_code 1531287

loop_
_symmetry_equiv_pos_as_xyz
x,y,z
-x+1/2,y+1/2,-z+1/2
-x,-y,-z
x-1/2,-y-1/2,z-1/2

loop_
_atom_site_label
_atom_site_type_symbol
_atom_site_fract_x
_atom_site_fract_y
_atom_site_fract_z
_atom_site_occupancy
_atom_site_U_iso_or_equiv
O1 O-2 0.419 0.4586 0.8741 1 0.0
O9 O-2 0.8236 0.3393 0.6448 1 0.0
O3 O-2 0.2144 0.6167 0.9636 1 0.0
H2 H+1 0.8895 0.6393 0.9556 1 0.0
H7 H+1 0.4331 0.2443 0.8046 1 0.0
O5 O-2 0.6546 0.556 0.6941 1 0.0
O7 O-2 0.3391 0.6451 0.7698 1 0.0
H4 H+1 0.788 0.2748 0.6217 1 0.0
P2 P+5 0.47917 0.63207 0.6619 1 0.0
O2 O-2 0.0654 0.5006 0.8016 1 0.0
O6 O-2 0.5245 0.7532 0.6267 1 0.0
H5 H+1 0.7564 0.3724 0.5923 1 0.0
O8 O-2 0.7687 0.6207 0.9355 1 0.0
O10 O-2 0.552 0.2385 0.8257 1 0.0
P1 P+5 0.25552 0.54867 0.85658 1 0.0
H1 H+1 0.325 0.5101 0.5754 1 0.0
Sm1 Sm+3 0.75586 0.416462 0.836115 1 0.0
O4 O-2 0.3421 0.5755 0.5666 1 0.0
H8 H+1 0.284 0.3057 0.5606 1 0.0
H6 H+1 0.6009 0.1799 0.8178 1 0.0
O11 O-2 0.2647 0.3622 0.601 1 0.0
H9 H+1 0.1661 0.3633 0.6527 1 0.0
H3 H+1 0.7129 0.6242 0.9962 1 0.0
